data_7240796
loop_
_publ_author_name
'Olyshevets, Iryna'
'Ovchynnikov, Vladimir'
'Kariaka, Nataliia'
'Dyakonenko, Viktoriya'
'Shishkina, Svitlana'
'Sliva, Tatiana'
'Ostrowska, Ma\/lgorzata'
'Jedy\'nczuk, Aleksandra'
'Gumienna-Kontecka, El\.zbieta'
'Amirkhanov, Vladimir'

_publ_section_title
;
 Lanthanide complexes based on a new bis-chelating carbacylamidophosphate
 (CAPh) scorpionate-like ligand
;
_journal_issue 42
_journal_name_full 'RSC Advances'
_journal_page_first 24808
_journal_page_last 24816
_journal_paper_doi 10.1039/D0RA04714G
_journal_volume 10
_journal_year 2020
_chemical_formula_moiety 'C22 H36 Eu N11 O19 P4, C3 H8 O'
_chemical_formula_sum 'C25 H44 Eu N11 O20 P4'
_chemical_formula_weight 1094.55
_space_group_crystal_system monoclinic
_space_group_IT_number 14
_space_group_name_Hall '-P 2yn'
_space_group_name_H-M_alt 'P 1 21/n 1'
_atom_sites_solution_hydrogens mixed
_atom_sites_solution_primary dual
_audit_creation_date 2020-02-28
_audit_creation_method
;
Olex2 1.2
(compiled 2018.05.29 svn.r3508 for OlexSys, GUI svn.r5506)
;
_audit_update_record
;
2020-02-28 deposited with the CCDC.	2020-06-22 downloaded from the CCDC.
;
_cell_angle_alpha 90
_cell_angle_beta 106.525(5)
_cell_angle_gamma 90
_cell_formula_units_Z 4
_cell_length_a 13.3844(6)
_cell_length_b 17.2947(6)
_cell_length_c 19.5123(8)
_cell_measurement_reflns_used 3024
_cell_measurement_temperature 294
_cell_measurement_theta_max 23.4000
_cell_measurement_theta_min 3.2750
_cell_volume 4330.1(3)
_computing_cell_refinement 'CrysAlisPro 1.171.39.46 (Rigaku OD, 2018)'
_computing_data_collection 'CrysAlisPro 1.171.39.46 (Rigaku OD, 2018)'
_computing_data_reduction 'CrysAlisPro 1.171.39.46 (Rigaku OD, 2018)'
_computing_molecular_graphics 'Olex2 (Dolomanov et al., 2009)'
_computing_publication_material 'Olex2 (Dolomanov et al., 2009)'
_computing_structure_refinement 'ShelXL (Sheldrick, 2015)'
_computing_structure_solution 'ShelXT (Sheldrick, 2015)'
_diffrn_ambient_temperature 294
_diffrn_detector 'CCD plate'
_diffrn_detector_area_resol_mean 16.1827
_diffrn_detector_type Sapphire3
_diffrn_measured_fraction_theta_full 0.997
_diffrn_measured_fraction_theta_max 0.996
_diffrn_measurement_details
;
List of Runs (angles in degrees, time in seconds):

  # Type    Start    End  Width  t~exp~   \w     \q     \k     \f   Frames
#--------------------------------------------------------------------------
  1  \w    -22.00  69.00   1.00   20.00    --   27.65 -99.00 150.00   91
  2  \w      0.00  98.00   1.00   20.00    --   27.65  77.00 -30.00   98
  3  \w     39.00  68.00   1.00   20.00    --   27.65 -99.00   0.00   29
  4  \w    -35.00  55.00   1.00   20.00    --   27.65 -77.00-150.00   90
  5  \w    -28.00  10.00   1.00   20.00    --   27.65 -77.00  60.00   38
;
_diffrn_measurement_device 'four-circle diffractometer'
_diffrn_measurement_device_type 'Xcalibur, Sapphire3'
_diffrn_measurement_method '\w scans'
_diffrn_orient_matrix_type 'CrysAlisPro convention (1999,Acta A55,543-557)'
_diffrn_orient_matrix_UB_11 -0.0408235000
_diffrn_orient_matrix_UB_12 -0.0123603000
_diffrn_orient_matrix_UB_13 0.0139595000
_diffrn_orient_matrix_UB_21 0.0362512000
_diffrn_orient_matrix_UB_22 -0.0215584000
_diffrn_orient_matrix_UB_23 0.0267467000
_diffrn_orient_matrix_UB_31 0.0085473000
_diffrn_orient_matrix_UB_32 0.0326323000
_diffrn_orient_matrix_UB_33 0.0229791000
_diffrn_radiation_monochromator graphite
_diffrn_radiation_probe x-ray
_diffrn_radiation_type MoK\a
_diffrn_radiation_wavelength 0.71073
_diffrn_reflns_av_R_equivalents 0.0733
_diffrn_reflns_av_unetI/netI 0.0819
_diffrn_reflns_Laue_measured_fraction_full 0.997
_diffrn_reflns_Laue_measured_fraction_max 0.996
_diffrn_reflns_limit_h_max 16
_diffrn_reflns_limit_h_min -13
_diffrn_reflns_limit_k_max 21
_diffrn_reflns_limit_k_min -20
_diffrn_reflns_limit_l_max 24
_diffrn_reflns_limit_l_min -23
_diffrn_reflns_number 25701
_diffrn_reflns_point_group_measured_fraction_full 0.997
_diffrn_reflns_point_group_measured_fraction_max 0.996
_diffrn_reflns_theta_full 25.242
_diffrn_reflns_theta_max 25.999
_diffrn_reflns_theta_min 3.200
_diffrn_source 'fine-focus sealed X-ray tube'
_diffrn_source_type 'Enhance (Mo) X-ray Source'
_exptl_absorpt_coefficient_mu 1.683
_exptl_absorpt_correction_T_max 1.00000
_exptl_absorpt_correction_T_min 0.46299
_exptl_absorpt_correction_type multi-scan
_exptl_absorpt_process_details
;
CrysAlisPro 1.171.39.46 (Rigaku Oxford Diffraction, 2018)
Empirical absorption correction using spherical harmonics,
 implemented in SCALE3 ABSPACK scaling algorithm.
;
_exptl_crystal_colour colourless
_exptl_crystal_colour_primary colourless
_exptl_crystal_density_diffrn 1.679
_exptl_crystal_description block
_exptl_crystal_F_000 2216
_exptl_crystal_size_max 0.6
_exptl_crystal_size_mid 0.4
_exptl_crystal_size_min 0.3
_refine_diff_density_max 1.450
_refine_diff_density_min -0.973
_refine_diff_density_rms 0.118
_refine_ls_extinction_method none
_refine_ls_goodness_of_fit_ref 1.031
_refine_ls_hydrogen_treatment constr
_refine_ls_matrix_type full
_refine_ls_number_parameters 560
_refine_ls_number_reflns 8470
_refine_ls_number_restraints 28
_refine_ls_restrained_S_all 1.037
_refine_ls_R_factor_all 0.0861
_refine_ls_R_factor_gt 0.0591
_refine_ls_shift/su_max 0.002
_refine_ls_shift/su_mean 0.000
_refine_ls_structure_factor_coef Fsqd
_refine_ls_weighting_details 'w=1/[\s^2^(Fo^2^)+(0.0728P)^2^] where P=(Fo^2^+2Fc^2^)/3'
_refine_ls_weighting_scheme calc
_refine_ls_wR_factor_gt 0.1413
_refine_ls_wR_factor_ref 0.1622
_reflns_Friedel_coverage 0.000
_reflns_number_gt 5974
_reflns_number_total 8470
_reflns_threshold_expression 'I > 2\s(I)'
_cod_data_source_file d0ra04714g2.cif
_cod_data_source_block kiev327
_cod_depositor_comments 'Adding full bibliography for 7240795--7240798.cif.'
_cod_original_cell_volume 4330.2(3)
_cod_database_code 7240796
_shelx_shelxl_version_number 2018/1
_shelx_space_group_comment
;
The symmetry employed for this shelxl refinement is uniquely defined
by the following loop, which should always be used as a source of
symmetry information in preference to the above space-group names.
They are only intended as comments.
;
_shelx_estimated_absorpt_t_max 0.632
_shelx_estimated_absorpt_t_min 0.432
_reflns_odcompleteness_completeness 87.19
_reflns_odcompleteness_iscentric 1
_reflns_odcompleteness_theta 32.79
_olex2_refinement_description
;
1. Fixed Uiso
 At 1.2 times of:
  All C(H) groups, All N(H) groups
 At 1.5 times of:
  All C(H,H,H) groups, All O(H) groups
2. Restrained distances
 C24-C23 = C25-C23
 1.45 with sigma of 0.002
 O9-C12 = O10-C13 = O14-C21 = O15-C22 = O7-C11 = O6-C10 = O1-C1 = O2-C2
 1.43 with sigma of 0.002
3. Uiso/Uaniso restraints and constraints
O20 \\sim C23 \\sim C24 \\sim C25: within 2A with sigma of 0.005 and sigma for
terminal atoms of 0.01
4.a Riding coordinates:
 O20(H20)
4.b Ternary CH refined with riding coordinates:
 C23(H23)
4.c Aromatic/amide H refined with riding coordinates:
 N1(H1), N2(H2), N4(H4), N7(H7), N9(H9), N10(H10), C5(H5), C6(H6), C7(H7A),
 C16(H16), C17(H17), C18(H18)
4.d Idealised Me refined as rotating group:
 C1(H1A,H1B,H1C), C2(H2A,H2B,H2C), C10(H10A,H10B,H10C), C11(H11A,H11B,H11C),
 C12(H12A,H12B,H12C), C13(H13A,H13B,H13C), C21(H21A,H21B,H21C), C22(H22A,H22B,
 H22C), C24(H24A,H24B,H24C), C25(H25A,H25B,H25C)
;
_olex2_submission_special_instructions 'No special instructions were received'
_oxdiff_exptl_absorpt_empirical_details
;
Empirical correction (ABSPACK) includes:
- Absorption correction using spherical harmonics
- Frame scaling
;
_oxdiff_exptl_absorpt_empirical_full_max 1.757
_oxdiff_exptl_absorpt_empirical_full_min 0.711

loop_
_space_group_symop_operation_xyz
'x, y, z'
'-x+1/2, y+1/2, -z+1/2'
'-x, -y, -z'
'x-1/2, -y-1/2, z-1/2'

loop_
_atom_site_label
_atom_site_type_symbol
_atom_site_fract_x
_atom_site_fract_y
_atom_site_fract_z
_atom_site_U_iso_or_equiv
_atom_site_adp_type
_atom_site_occupancy
_atom_site_site_symmetry_order
_atom_site_calc_flag
_atom_site_refinement_flags_posn
_atom_site_refinement_flags_adp
_atom_site_refinement_flags_occupancy
_atom_site_disorder_assembly
_atom_site_disorder_group
Eu1 Eu 0.40000(3) 0.79278(2) 0.65562(2) 0.04129(14) Uani 1 1 d . . . . .
P1 P 0.47370(15) 0.63454(10) 0.76942(9) 0.0459(4) Uani 1 1 d . . . . .
P2 P 0.50681(16) 0.96187(11) 0.76228(11) 0.0544(5) Uani 1 1 d . . . . .
P3 P 0.55412(19) 0.84424(12) 0.54399(10) 0.0608(5) Uani 1 1 d . . . . .
P4 P 0.21349(16) 0.65557(11) 0.54463(11) 0.0560(5) Uani 1 1 d . . . . .
O1 O 0.4483(4) 0.5479(2) 0.7467(3) 0.0529(12) Uani 1 1 d D . . . .
O2 O 0.4709(4) 0.6389(3) 0.8493(2) 0.0591(13) Uani 1 1 d D . . . .
O3 O 0.3910(4) 0.6883(3) 0.7288(2) 0.0512(12) Uani 1 1 d . . . . .
O4 O 0.5701(4) 0.7735(2) 0.7318(2) 0.0458(11) Uani 1 1 d . . . . .
O5 O 0.6712(4) 1.0711(3) 0.7434(3) 0.0658(14) Uani 1 1 d . . . . .
O6 O 0.5463(5) 0.9708(4) 0.8461(3) 0.0778(17) Uani 1 1 d D . . . .
O7 O 0.4596(5) 1.0402(3) 0.7386(3) 0.0819(18) Uani 1 1 d D . . . .
O8 O 0.4372(4) 0.8961(2) 0.7389(2) 0.0492(11) Uani 1 1 d . . . . .
O9 O 0.6522(6) 0.8983(4) 0.5570(4) 0.095(2) Uani 1 1 d D . . . .
O10 O 0.4985(6) 0.8592(4) 0.4647(3) 0.0890(19) Uani 1 1 d D . . . .
O11 O 0.4849(4) 0.8656(3) 0.5886(2) 0.0571(13) Uani 1 1 d . . . . .
O12 O 0.4797(4) 0.7001(2) 0.5951(3) 0.0496(12) Uani 1 1 d . . . . .
O13 O 0.1813(4) 0.4844(3) 0.5340(3) 0.0669(14) Uani 1 1 d . . . . .
O14 O 0.1653(6) 0.6506(3) 0.4630(3) 0.128(3) Uani 1 1 d D . . . .
O15 O 0.1243(6) 0.6374(4) 0.5726(6) 0.144(4) Uani 1 1 d D . . . .
O16 O 0.2658(4) 0.7300(3) 0.5672(3) 0.0542(12) Uani 1 1 d . . . . .
O17 O 0.2276(4) 0.8298(3) 0.6751(3) 0.0675(14) Uani 1 1 d . . . . .
O18 O 0.1136(6) 0.9028(5) 0.6044(4) 0.116(3) Uani 1 1 d . . . . .
O19 O 0.2689(5) 0.8923(3) 0.5931(3) 0.0701(15) Uani 1 1 d . . . . .
N1 N 0.6149(4) 0.9477(3) 0.7406(3) 0.0457(13) Uani 1 1 d . . . . .
H1 H 0.627278 0.901043 0.730103 0.055 Uiso 1 1 calc R . . . .
N2 N 0.7768(4) 0.9769(3) 0.7250(3) 0.0470(13) Uani 1 1 d . . . . .
H2 H 0.817342 1.012864 0.718269 0.056 Uiso 1 1 calc R . . . .
N3 N 0.7533(4) 0.8446(3) 0.7337(3) 0.0399(12) Uani 1 1 d . . . . .
N4 N 0.7252(4) 0.7122(3) 0.7475(3) 0.0446(13) Uani 1 1 d . . . . .
H4 H 0.756711 0.668537 0.757472 0.054 Uiso 1 1 calc R . . . .
N5 N 0.5898(4) 0.6441(3) 0.7648(3) 0.0466(13) Uani 1 1 d . . . . .
N6 N 0.6050(5) 0.7599(4) 0.5529(3) 0.0582(16) Uani 1 1 d . . . . .
N7 N 0.6186(5) 0.6326(4) 0.5820(3) 0.0544(15) Uani 1 1 d . . . . .
H7 H 0.681691 0.638134 0.580234 0.065 Uiso 1 1 calc R . . . .
N8 N 0.4899(5) 0.5432(3) 0.5817(3) 0.0490(14) Uani 1 1 d . . . . .
N9 N 0.3541(5) 0.4571(3) 0.5722(3) 0.0547(15) Uani 1 1 d . . . . .
H9 H 0.338256 0.409497 0.576405 0.066 Uiso 1 1 calc R . . . .
N10 N 0.2968(5) 0.5857(3) 0.5618(3) 0.0503(14) Uani 1 1 d . . . . .
H10 H 0.361838 0.597420 0.576630 0.060 Uiso 1 1 calc R . . . .
N11 N 0.2018(6) 0.8754(4) 0.6230(4) 0.074(2) Uani 1 1 d . . . . .
C1 C 0.3489(5) 0.5168(5) 0.7459(5) 0.073(2) Uani 1 1 d D . . . .
H1A H 0.295075 0.543073 0.710391 0.109 Uiso 1 1 calc GR . . . .
H1B H 0.337827 0.523745 0.792019 0.109 Uiso 1 1 calc GR . . . .
H1C H 0.346972 0.462609 0.734791 0.109 Uiso 1 1 calc GR . . . .
C2 C 0.5349(7) 0.5898(5) 0.9032(4) 0.087(3) Uani 1 1 d D . . . .
H2A H 0.507946 0.538003 0.896726 0.131 Uiso 1 1 calc GR . . . .
H2B H 0.534712 0.608287 0.949533 0.131 Uiso 1 1 calc GR . . . .
H2C H 0.604838 0.590103 0.899430 0.131 Uiso 1 1 calc GR . . . .
C3 C 0.6232(5) 0.7114(3) 0.7486(3) 0.0407(15) Uani 1 1 d . . . . .
C4 C 0.7859(5) 0.7713(4) 0.7333(3) 0.0453(15) Uani 1 1 d . . . . .
C5 C 0.8788(6) 0.7534(4) 0.7192(4) 0.060(2) Uani 1 1 d . . . . .
H5 H 0.899841 0.702320 0.717898 0.073 Uiso 1 1 calc R . . . .
C6 C 0.9403(7) 0.8143(5) 0.7069(5) 0.072(2) Uani 1 1 d . . . . .
H6 H 1.004282 0.804227 0.698794 0.086 Uiso 1 1 calc R . . . .
C7 C 0.9057(6) 0.8893(4) 0.7069(4) 0.062(2) Uani 1 1 d . . . . .
H7A H 0.944181 0.930579 0.697301 0.074 Uiso 1 1 calc R . . . .
C8 C 0.8132(5) 0.9010(4) 0.7214(3) 0.0438(15) Uani 1 1 d . . . . .
C9 C 0.6871(5) 1.0019(3) 0.7374(3) 0.0441(15) Uani 1 1 d . . . . .
C10 C 0.4758(6) 0.9694(6) 0.8891(4) 0.085(3) Uani 1 1 d D . . . .
H10A H 0.423775 1.008672 0.872934 0.127 Uiso 1 1 calc GR . . . .
H10B H 0.513533 0.978792 0.938085 0.127 Uiso 1 1 calc GR . . . .
H10C H 0.442780 0.919633 0.885032 0.127 Uiso 1 1 calc GR . . . .
C11 C 0.4155(9) 1.0562(7) 0.6642(3) 0.118(5) Uani 1 1 d D . . . .
H11A H 0.362255 1.018883 0.643843 0.178 Uiso 1 1 calc GR . . . .
H11B H 0.469048 1.053305 0.640348 0.178 Uiso 1 1 calc GR . . . .
H11C H 0.385775 1.107107 0.658482 0.178 Uiso 1 1 calc GR . . . .
C12 C 0.6482(13) 0.9789(4) 0.5404(7) 0.172(7) Uani 1 1 d D . . . .
H12A H 0.599620 0.987393 0.494323 0.258 Uiso 1 1 calc GR . . . .
H12B H 0.716107 0.996292 0.539956 0.258 Uiso 1 1 calc GR . . . .
H12C H 0.626191 1.007122 0.575952 0.258 Uiso 1 1 calc GR . . . .
C13 C 0.4021(7) 0.8214(6) 0.4310(6) 0.109(4) Uani 1 1 d D . . . .
H13A H 0.383942 0.829972 0.380299 0.164 Uiso 1 1 calc GR . . . .
H13B H 0.348291 0.841827 0.449468 0.164 Uiso 1 1 calc GR . . . .
H13C H 0.409214 0.766875 0.440466 0.164 Uiso 1 1 calc GR . . . .
C14 C 0.5631(6) 0.7004(4) 0.5770(3) 0.0472(16) Uani 1 1 d . . . . .
C15 C 0.5898(6) 0.5579(4) 0.5892(3) 0.0495(17) Uani 1 1 d . . . . .
C16 C 0.6642(6) 0.4990(5) 0.5991(4) 0.060(2) Uani 1 1 d . . . . .
H16 H 0.733736 0.509675 0.603141 0.072 Uiso 1 1 calc R . . . .
C17 C 0.6299(7) 0.4249(5) 0.6026(4) 0.065(2) Uani 1 1 d . . . . .
H17 H 0.677532 0.384506 0.609547 0.078 Uiso 1 1 calc R . . . .
C18 C 0.5285(7) 0.4087(4) 0.5963(4) 0.064(2) Uani 1 1 d . . . . .
H18 H 0.506020 0.358342 0.599581 0.076 Uiso 1 1 calc R . . . .
C19 C 0.4596(6) 0.4710(4) 0.5847(3) 0.0505(17) Uani 1 1 d . . . . .
C20 C 0.2703(6) 0.5069(4) 0.5541(4) 0.0537(18) Uani 1 1 d . . . . .
C21 C 0.1192(9) 0.7120(5) 0.4158(5) 0.100(4) Uani 1 1 d D . . . .
H21A H 0.127148 0.702007 0.369236 0.150 Uiso 1 1 calc GR . . . .
H21B H 0.152893 0.759852 0.433753 0.150 Uiso 1 1 calc GR . . . .
H21C H 0.046389 0.715443 0.412578 0.150 Uiso 1 1 calc GR . . . .
C22 C 0.0909(11) 0.6732(7) 0.6282(6) 0.126(5) Uani 1 1 d D . . . .
H22A H 0.046768 0.716464 0.609074 0.189 Uiso 1 1 calc GR . . . .
H22B H 0.150573 0.690831 0.665088 0.189 Uiso 1 1 calc GR . . . .
H22C H 0.052824 0.636495 0.647874 0.189 Uiso 1 1 calc GR . . . .
O20 O 0.6899(7) 0.7052(4) 0.4460(5) 0.128(3) Uani 1 1 d . U . . .
H20 H 0.662866 0.732424 0.470135 0.191 Uiso 1 1 d R . . . .
C23 C 0.7573(12) 0.7457(9) 0.4207(6) 0.153(4) Uani 1 1 d D U . . .
H23 H 0.715933 0.792590 0.404891 0.184 Uiso 1 1 calc R . . . .
C24 C 0.8424(12) 0.7781(11) 0.4768(8) 0.195(5) Uani 1 1 d D U . . .
H24A H 0.815752 0.816626 0.502455 0.293 Uiso 1 1 calc GR . . . .
H24B H 0.892020 0.801444 0.456030 0.293 Uiso 1 1 calc GR . . . .
H24C H 0.875685 0.737845 0.509074 0.293 Uiso 1 1 calc GR . . . .
C25 C 0.7658(13) 0.7179(8) 0.3525(7) 0.162(5) Uani 1 1 d D U . . .
H25A H 0.760838 0.662522 0.351184 0.243 Uiso 1 1 calc GR . . . .
H25B H 0.831714 0.733365 0.346579 0.243 Uiso 1 1 calc GR . . . .
H25C H 0.710467 0.739400 0.314627 0.243 Uiso 1 1 calc GR . . . .

loop_
_atom_site_aniso_label
_atom_site_aniso_U_11
_atom_site_aniso_U_22
_atom_site_aniso_U_33
_atom_site_aniso_U_23
_atom_site_aniso_U_13
_atom_site_aniso_U_12
Eu1 0.0494(2) 0.02964(19) 0.0477(2) -0.00060(12) 0.01848(18) 0.00187(13)
P1 0.0596(11) 0.0323(9) 0.0520(9) 0.0057(7) 0.0260(9) -0.0002(8)
P2 0.0581(11) 0.0351(10) 0.0776(13) -0.0133(8) 0.0317(11) -0.0018(8)
P3 0.0818(15) 0.0522(12) 0.0578(11) 0.0062(9) 0.0349(11) -0.0062(11)
P4 0.0527(11) 0.0394(10) 0.0725(13) -0.0046(9) 0.0122(10) -0.0004(8)
O1 0.061(3) 0.033(2) 0.071(3) 0.002(2) 0.028(3) -0.003(2)
O2 0.076(4) 0.054(3) 0.055(3) 0.001(2) 0.030(3) -0.002(3)
O3 0.057(3) 0.039(3) 0.065(3) 0.015(2) 0.029(3) 0.009(2)
O4 0.050(3) 0.027(2) 0.060(3) 0.0021(19) 0.015(2) 0.0011(19)
O5 0.069(3) 0.024(2) 0.113(4) -0.004(2) 0.039(3) 0.000(2)
O6 0.091(4) 0.082(4) 0.068(3) -0.020(3) 0.035(3) -0.012(3)
O7 0.083(4) 0.044(3) 0.129(5) -0.003(3) 0.048(4) 0.007(3)
O8 0.052(3) 0.037(2) 0.060(3) -0.014(2) 0.018(2) -0.005(2)
O9 0.105(5) 0.073(4) 0.111(5) 0.008(4) 0.036(4) -0.023(4)
O10 0.122(6) 0.083(5) 0.063(3) 0.011(3) 0.027(4) 0.000(4)
O11 0.082(4) 0.036(3) 0.061(3) 0.005(2) 0.033(3) -0.001(2)
O12 0.059(3) 0.036(2) 0.065(3) -0.008(2) 0.036(3) -0.006(2)
O13 0.065(4) 0.047(3) 0.098(4) -0.010(3) 0.038(3) -0.011(3)
O14 0.165(7) 0.062(4) 0.095(5) 0.009(3) -0.064(5) -0.005(4)
O15 0.132(7) 0.059(4) 0.293(11) -0.052(6) 0.145(7) -0.030(4)
O16 0.055(3) 0.042(3) 0.065(3) -0.007(2) 0.015(3) 0.003(2)
O17 0.058(3) 0.066(4) 0.082(4) -0.014(3) 0.025(3) 0.003(3)
O18 0.083(5) 0.125(7) 0.128(6) -0.016(5) 0.011(5) 0.048(5)
O19 0.079(4) 0.045(3) 0.085(4) 0.007(3) 0.021(3) 0.008(3)
N1 0.056(3) 0.024(3) 0.061(3) -0.006(2) 0.023(3) -0.003(2)
N2 0.050(3) 0.026(3) 0.071(4) 0.000(2) 0.027(3) -0.006(2)
N3 0.043(3) 0.030(3) 0.048(3) 0.003(2) 0.014(3) 0.000(2)
N4 0.043(3) 0.022(3) 0.072(4) 0.006(2) 0.021(3) 0.001(2)
N5 0.048(3) 0.032(3) 0.062(3) 0.011(2) 0.021(3) 0.001(2)
N6 0.067(4) 0.050(4) 0.067(4) -0.002(3) 0.034(3) -0.003(3)
N7 0.048(3) 0.059(4) 0.061(4) -0.007(3) 0.025(3) 0.003(3)
N8 0.061(4) 0.040(3) 0.048(3) -0.007(2) 0.018(3) -0.002(3)
N9 0.072(4) 0.031(3) 0.071(4) -0.001(3) 0.036(3) -0.003(3)
N10 0.056(3) 0.033(3) 0.066(3) -0.006(2) 0.023(3) -0.002(3)
N11 0.073(5) 0.052(4) 0.091(5) -0.020(4) 0.011(5) 0.019(4)
C1 0.085(6) 0.056(5) 0.083(6) -0.001(4) 0.034(5) -0.018(4)
C2 0.120(8) 0.083(7) 0.059(5) 0.014(5) 0.026(5) 0.008(6)
C3 0.046(4) 0.038(4) 0.037(3) 0.000(2) 0.010(3) 0.003(3)
C4 0.053(4) 0.031(3) 0.050(4) -0.007(3) 0.012(3) 0.001(3)
C5 0.062(5) 0.033(4) 0.099(6) -0.005(4) 0.043(4) 0.001(3)
C6 0.063(5) 0.054(5) 0.116(7) -0.009(5) 0.052(5) 0.002(4)
C7 0.068(5) 0.041(4) 0.093(5) -0.006(4) 0.049(5) -0.006(3)
C8 0.050(4) 0.035(3) 0.050(4) -0.003(3) 0.019(3) -0.001(3)
C9 0.057(4) 0.021(3) 0.059(4) -0.003(3) 0.023(3) 0.003(3)
C10 0.095(7) 0.086(7) 0.075(6) 0.000(5) 0.027(6) 0.014(6)
C11 0.181(13) 0.112(9) 0.058(5) 0.018(5) 0.028(7) -0.048(8)
C12 0.247(19) 0.121(12) 0.114(10) 0.032(8) -0.004(11) -0.055(12)
C13 0.130(10) 0.084(7) 0.091(7) 0.013(6) -0.006(7) -0.018(7)
C14 0.054(4) 0.050(4) 0.039(3) -0.011(3) 0.017(3) -0.002(3)
C15 0.064(5) 0.048(4) 0.036(3) -0.002(3) 0.014(3) 0.003(4)
C16 0.063(5) 0.060(5) 0.052(4) -0.002(3) 0.010(4) 0.018(4)
C17 0.087(6) 0.056(5) 0.053(4) 0.004(3) 0.021(4) 0.029(5)
C18 0.095(7) 0.040(4) 0.064(5) 0.005(3) 0.036(5) 0.019(4)
C19 0.066(5) 0.051(4) 0.040(3) -0.002(3) 0.024(4) 0.003(4)
C20 0.068(5) 0.043(4) 0.061(4) -0.006(3) 0.035(4) 0.001(4)
C21 0.108(9) 0.095(8) 0.071(6) 0.011(5) -0.016(6) -0.015(6)
C22 0.178(13) 0.087(8) 0.149(10) -0.019(8) 0.105(10) -0.046(9)
O20 0.202(8) 0.068(4) 0.176(6) -0.032(4) 0.155(6) -0.045(4)
C23 0.213(9) 0.123(7) 0.177(8) -0.045(6) 0.142(7) -0.072(6)
C24 0.221(12) 0.191(10) 0.208(11) -0.055(9) 0.114(10) -0.077(9)
C25 0.227(11) 0.138(9) 0.173(9) -0.037(7) 0.140(9) -0.057(8)

loop_
_atom_type_symbol
_atom_type_description
_atom_type_scat_dispersion_real
_atom_type_scat_dispersion_imag
_atom_type_scat_source
C C 0.0033 0.0016 'International Tables Vol C Tables 4.2.6.8 and 6.1.1.4'
H H 0.0000 0.0000 'International Tables Vol C Tables 4.2.6.8 and 6.1.1.4'
Eu Eu -0.1578 3.6682 'International Tables Vol C Tables 4.2.6.8 and 6.1.1.4'
N N 0.0061 0.0033 'International Tables Vol C Tables 4.2.6.8 and 6.1.1.4'
O O 0.0106 0.0060 'International Tables Vol C Tables 4.2.6.8 and 6.1.1.4'
P P 0.1023 0.0942 'International Tables Vol C Tables 4.2.6.8 and 6.1.1.4'

loop_
_geom_angle_atom_site_label_1
_geom_angle_atom_site_label_2
_geom_angle_atom_site_label_3
_geom_angle
_geom_angle_site_symmetry_1
_geom_angle_site_symmetry_3
_geom_angle_publ_flag
P1 Eu1 P3 118.95(5) . . ?
O3 Eu1 P1 18.94(12) . . ?
O3 Eu1 P3 135.97(12) . . ?
O3 Eu1 O4 73.36(16) . . ?
O3 Eu1 O8 101.65(17) . . ?
O3 Eu1 O11 151.91(17) . . ?
O3 Eu1 O12 83.79(16) . . ?
O3 Eu1 O16 86.00(17) . . ?
O3 Eu1 O17 83.99(19) . . ?
O3 Eu1 O19 132.8(2) . . ?
O3 Eu1 N11 108.1(2) . . ?
O4 Eu1 P1 56.02(11) . . ?
O4 Eu1 P3 78.15(12) . . ?
O4 Eu1 O8 72.42(15) . . ?
O4 Eu1 O12 74.50(16) . . ?
O4 Eu1 O16 142.07(15) . . ?
O4 Eu1 O17 134.41(17) . . ?
O4 Eu1 O19 144.80(17) . . ?
O4 Eu1 N11 149.27(17) . . ?
O8 Eu1 P1 100.89(11) . . ?
O8 Eu1 P3 100.84(12) . . ?
O8 Eu1 O12 143.16(16) . . ?
O8 Eu1 O17 74.27(17) . . ?
O8 Eu1 O19 78.35(17) . . ?
O8 Eu1 N11 77.35(17) . . ?
O11 Eu1 P1 133.37(13) . . ?
O11 Eu1 P3 18.09(12) . . ?
O11 Eu1 O4 83.81(17) . . ?
O11 Eu1 O8 86.37(16) . . ?
O11 Eu1 O12 74.34(16) . . ?
O11 Eu1 O16 103.21(17) . . ?
O11 Eu1 O17 124.05(19) . . ?
O11 Eu1 O19 75.1(2) . . ?
O11 Eu1 N11 99.9(2) . . ?
O12 Eu1 P1 72.87(11) . . ?
O12 Eu1 P3 56.33(11) . . ?
O12 Eu1 O17 142.41(17) . . ?
O12 Eu1 O19 124.25(18) . . ?
O12 Eu1 N11 136.04(18) . . ?
O16 Eu1 P1 97.04(12) . . ?
O16 Eu1 P3 97.00(13) . . ?
O16 Eu1 O8 144.29(16) . . ?
O16 Eu1 O12 71.86(16) . . ?
O16 Eu1 O17 71.92(17) . . ?
O16 Eu1 O19 71.36(17) . . ?
O16 Eu1 N11 67.18(18) . . ?
O17 Eu1 P1 102.02(15) . . ?
O17 Eu1 P3 138.74(15) . . ?
O17 Eu1 N11 25.4(2) . . ?
O19 Eu1 P1 151.56(16) . . ?
O19 Eu1 P3 88.71(16) . . ?
O19 Eu1 O17 50.0(2) . . ?
O19 Eu1 N11 24.9(2) . . ?
N11 Eu1 P1 126.7(2) . . ?
N11 Eu1 P3 113.5(2) . . ?
O1 P1 Eu1 124.70(19) . . ?
O1 P1 N5 102.6(3) . . ?
O2 P1 Eu1 120.80(19) . . ?
O2 P1 O1 105.2(3) . . ?
O2 P1 N5 110.6(3) . . ?
O3 P1 Eu1 30.50(19) . . ?
O3 P1 O1 112.1(3) . . ?
O3 P1 O2 105.9(3) . . ?
O3 P1 N5 119.7(3) . . ?
N5 P1 Eu1 89.23(19) . . ?
O6 P2 N1 102.9(3) . . ?
O7 P2 O6 102.5(3) . . ?
O7 P2 N1 112.3(3) . . ?
O8 P2 O6 113.3(3) . . ?
O8 P2 O7 115.4(3) . . ?
O8 P2 N1 109.6(3) . . ?
O9 P3 Eu1 131.4(3) . . ?
O9 P3 N6 102.4(4) . . ?
O10 P3 Eu1 117.7(3) . . ?
O10 P3 O9 101.8(4) . . ?
O10 P3 N6 109.4(4) . . ?
O11 P3 Eu1 29.16(18) . . ?
O11 P3 O9 112.9(4) . . ?
O11 P3 O10 110.1(4) . . ?
O11 P3 N6 118.7(3) . . ?
N6 P3 Eu1 90.5(2) . . ?
O14 P4 N10 103.5(4) . . ?
O15 P4 O14 103.0(6) . . ?
O15 P4 N10 110.3(4) . . ?
O16 P4 O14 112.4(3) . . ?
O16 P4 O15 116.1(4) . . ?
O16 P4 N10 110.6(3) . . ?
C1 O1 P1 119.1(5) . . ?
C2 O2 P1 121.5(5) . . ?
P1 O3 Eu1 130.6(3) . . ?
C3 O4 Eu1 130.2(4) . . ?
C10 O6 P2 121.6(6) . . ?
C11 O7 P2 120.0(7) . . ?
P2 O8 Eu1 142.4(3) . . ?
C12 O9 P3 124.6(9) . . ?
C13 O10 P3 120.1(6) . . ?
P3 O11 Eu1 132.8(3) . . ?
C14 O12 Eu1 133.1(4) . . ?
C21 O14 P4 127.1(6) . . ?
C22 O15 P4 130.4(7) . . ?
P4 O16 Eu1 144.7(3) . . ?
N11 O17 Eu1 95.2(5) . . ?
N11 O19 Eu1 96.3(5) . . ?
P2 N1 H1 116.5 . . ?
C9 N1 P2 126.9(4) . . ?
C9 N1 H1 116.5 . . ?
C8 N2 H2 115.1 . . ?
C9 N2 H2 115.1 . . ?
C9 N2 C8 129.8(6) . . ?
C8 N3 C4 118.6(6) . . ?
C3 N4 H4 114.5 . . ?
C3 N4 C4 131.0(5) . . ?
C4 N4 H4 114.5 . . ?
C3 N5 P1 120.6(5) . . ?
C14 N6 P3 122.6(6) . . ?
C14 N7 H7 114.7 . . ?
C15 N7 H7 114.7 . . ?
C15 N7 C14 130.6(7) . . ?
C19 N8 C15 119.2(6) . . ?
C19 N9 H9 114.7 . . ?
C20 N9 H9 114.7 . . ?
C20 N9 C19 130.7(6) . . ?
P4 N10 H10 117.8 . . ?
C20 N10 P4 124.4(5) . . ?
C20 N10 H10 117.8 . . ?
O17 N11 Eu1 59.5(4) . . ?
O18 N11 Eu1 172.4(6) . . ?
O18 N11 O17 120.2(10) . . ?
O18 N11 O19 122.4(9) . . ?
O19 N11 Eu1 58.8(4) . . ?
O19 N11 O17 117.4(7) . . ?
O1 C1 H1A 109.5 . . ?
O1 C1 H1B 109.5 . . ?
O1 C1 H1C 109.5 . . ?
H1A C1 H1B 109.5 . . ?
H1A C1 H1C 109.5 . . ?
H1B C1 H1C 109.5 . . ?
O2 C2 H2A 109.5 . . ?
O2 C2 H2B 109.5 . . ?
O2 C2 H2C 109.5 . . ?
H2A C2 H2B 109.5 . . ?
H2A C2 H2C 109.5 . . ?
H2B C2 H2C 109.5 . . ?
O4 C3 N4 118.1(6) . . ?
O4 C3 N5 127.0(6) . . ?
N5 C3 N4 114.8(6) . . ?
N3 C4 N4 119.0(6) . . ?
N3 C4 C5 121.7(6) . . ?
N4 C4 C5 119.3(6) . . ?
C4 C5 H5 120.9 . . ?
C4 C5 C6 118.2(7) . . ?
C6 C5 H5 120.9 . . ?
C5 C6 H6 120.2 . . ?
C7 C6 C5 119.6(8) . . ?
C7 C6 H6 120.2 . . ?
C6 C7 H7A 121.1 . . ?
C8 C7 C6 117.7(7) . . ?
C8 C7 H7A 121.1 . . ?
N3 C8 N2 116.1(6) . . ?
N3 C8 C7 124.1(6) . . ?
C7 C8 N2 119.7(6) . . ?
O5 C9 N1 121.4(6) . . ?
O5 C9 N2 120.9(6) . . ?
N2 C9 N1 117.7(5) . . ?
O6 C10 H10A 109.5 . . ?
O6 C10 H10B 109.5 . . ?
O6 C10 H10C 109.5 . . ?
H10A C10 H10B 109.5 . . ?
H10A C10 H10C 109.5 . . ?
H10B C10 H10C 109.5 . . ?
O7 C11 H11A 109.5 . . ?
O7 C11 H11B 109.5 . . ?
O7 C11 H11C 109.5 . . ?
H11A C11 H11B 109.5 . . ?
H11A C11 H11C 109.5 . . ?
H11B C11 H11C 109.5 . . ?
O9 C12 H12A 109.5 . . ?
O9 C12 H12B 109.5 . . ?
O9 C12 H12C 109.5 . . ?
H12A C12 H12B 109.5 . . ?
H12A C12 H12C 109.5 . . ?
H12B C12 H12C 109.5 . . ?
O10 C13 H13A 109.5 . . ?
O10 C13 H13B 109.5 . . ?
O10 C13 H13C 109.5 . . ?
H13A C13 H13B 109.5 . . ?
H13A C13 H13C 109.5 . . ?
H13B C13 H13C 109.5 . . ?
O12 C14 N6 127.0(7) . . ?
O12 C14 N7 118.6(6) . . ?
N6 C14 N7 114.4(7) . . ?
N7 C15 C16 119.4(7) . . ?
N8 C15 N7 118.3(6) . . ?
N8 C15 C16 122.1(7) . . ?
C15 C16 H16 121.6 . . ?
C17 C16 C15 116.9(8) . . ?
C17 C16 H16 121.6 . . ?
C16 C17 H17 119.0 . . ?
C18 C17 C16 122.0(7) . . ?
C18 C17 H17 119.0 . . ?
C17 C18 H18 121.5 . . ?
C17 C18 C19 116.9(8) . . ?
C19 C18 H18 121.5 . . ?
N8 C19 N9 117.9(6) . . ?
N8 C19 C18 122.8(8) . . ?
N9 C19 C18 119.2(7) . . ?
O13 C20 N9 122.5(7) . . ?
O13 C20 N10 122.9(7) . . ?
N9 C20 N10 114.6(7) . . ?
O14 C21 H21A 109.5 . . ?
O14 C21 H21B 109.5 . . ?
O14 C21 H21C 109.5 . . ?
H21A C21 H21B 109.5 . . ?
H21A C21 H21C 109.5 . . ?
H21B C21 H21C 109.5 . . ?
O15 C22 H22A 109.5 . . ?
O15 C22 H22B 109.5 . . ?
O15 C22 H22C 109.5 . . ?
H22A C22 H22B 109.5 . . ?
H22A C22 H22C 109.5 . . ?
H22B C22 H22C 109.5 . . ?
C23 O20 H20 111.3 . . ?
O20 C23 H23 99.8 . . ?
O20 C23 C24 113.0(11) . . ?
O20 C23 C25 113.6(10) . . ?
C24 C23 H23 99.8 . . ?
C24 C23 C25 124.8(14) . . ?
C25 C23 H23 99.8 . . ?
C23 C24 H24A 109.5 . . ?
C23 C24 H24B 109.5 . . ?
C23 C24 H24C 109.5 . . ?
H24A C24 H24B 109.5 . . ?
H24A C24 H24C 109.5 . . ?
H24B C24 H24C 109.5 . . ?
C23 C25 H25A 109.5 . . ?
C23 C25 H25B 109.5 . . ?
C23 C25 H25C 109.5 . . ?
H25A C25 H25B 109.5 . . ?
H25A C25 H25C 109.5 . . ?
H25B C25 H25C 109.5 . . ?

loop_
_geom_bond_atom_site_label_1
_geom_bond_atom_site_label_2
_geom_bond_distance
_geom_bond_site_symmetry_2
_geom_bond_publ_flag
Eu1 P1 3.4852(17) . ?
Eu1 P3 3.514(2) . ?
Eu1 O3 2.328(4) . ?
Eu1 O4 2.362(4) . ?
Eu1 O8 2.372(4) . ?
Eu1 O11 2.332(5) . ?
Eu1 O12 2.411(4) . ?
Eu1 O16 2.370(5) . ?
Eu1 O17 2.525(5) . ?
Eu1 O19 2.513(5) . ?
Eu1 N11 2.920(7) . ?
P1 O1 1.573(5) . ?
P1 O2 1.571(5) . ?
P1 O3 1.489(5) . ?
P1 N5 1.590(6) . ?
P2 O6 1.578(6) . ?
P2 O7 1.511(6) . ?
P2 O8 1.458(5) . ?
P2 N1 1.637(6) . ?
P3 O9 1.573(7) . ?
P3 O10 1.537(6) . ?
P3 O11 1.486(5) . ?
P3 N6 1.599(7) . ?
P4 O14 1.541(6) . ?
P4 O15 1.480(7) . ?
P4 O16 1.472(5) . ?
P4 N10 1.614(6) . ?
O1 C1 1.432(2) . ?
O2 C2 1.431(2) . ?
O4 C3 1.278(7) . ?
O5 C9 1.228(7) . ?
O6 C10 1.429(2) . ?
O7 C11 1.429(2) . ?
O9 C12 1.427(2) . ?
O10 C13 1.430(2) . ?
O12 C14 1.264(8) . ?
O13 C20 1.208(9) . ?
O14 C21 1.426(2) . ?
O15 C22 1.427(2) . ?
O17 N11 1.255(9) . ?
O18 N11 1.227(9) . ?
O19 N11 1.237(9) . ?
N1 H1 0.8600 . ?
N1 C9 1.361(8) . ?
N2 H2 0.8600 . ?
N2 C8 1.409(8) . ?
N2 C9 1.360(8) . ?
N3 C4 1.342(8) . ?
N3 C8 1.327(8) . ?
N4 H4 0.8600 . ?
N4 C3 1.371(8) . ?
N4 C4 1.382(8) . ?
N5 C3 1.318(8) . ?
N6 C14 1.320(9) . ?
N7 H7 0.8600 . ?
N7 C14 1.377(9) . ?
N7 C15 1.367(9) . ?
N8 C15 1.328(9) . ?
N8 C19 1.319(9) . ?
N9 H9 0.8600 . ?
N9 C19 1.384(9) . ?
N9 C20 1.379(9) . ?
N10 H10 0.8600 . ?
N10 C20 1.405(9) . ?
C1 H1A 0.9600 . ?
C1 H1B 0.9600 . ?
C1 H1C 0.9600 . ?
C2 H2A 0.9600 . ?
C2 H2B 0.9600 . ?
C2 H2C 0.9600 . ?
C4 C5 1.382(10) . ?
C5 H5 0.9300 . ?
C5 C6 1.399(11) . ?
C6 H6 0.9300 . ?
C6 C7 1.377(10) . ?
C7 H7A 0.9300 . ?
C7 C8 1.361(10) . ?
C10 H10A 0.9600 . ?
C10 H10B 0.9600 . ?
C10 H10C 0.9600 . ?
C11 H11A 0.9600 . ?
C11 H11B 0.9600 . ?
C11 H11C 0.9600 . ?
C12 H12A 0.9600 . ?
C12 H12B 0.9600 . ?
C12 H12C 0.9600 . ?
C13 H13A 0.9600 . ?
C13 H13B 0.9600 . ?
C13 H13C 0.9600 . ?
C15 C16 1.399(10) . ?
C16 H16 0.9300 . ?
C16 C17 1.369(11) . ?
C17 H17 0.9300 . ?
C17 C18 1.356(12) . ?
C18 H18 0.9300 . ?
C18 C19 1.395(10) . ?
C21 H21A 0.9600 . ?
C21 H21B 0.9600 . ?
C21 H21C 0.9600 . ?
C22 H22A 0.9600 . ?
C22 H22B 0.9600 . ?
C22 H22C 0.9600 . ?
O20 H20 0.8199 . ?
O20 C23 1.342(13) . ?
C23 H23 0.9800 . ?
C23 C24 1.449(2) . ?
C23 C25 1.450(2) . ?
C24 H24A 0.9600 . ?
C24 H24B 0.9600 . ?
C24 H24C 0.9600 . ?
C25 H25A 0.9600 . ?
C25 H25B 0.9600 . ?
C25 H25C 0.9600 . ?

loop_
_geom_hbond_atom_site_label_D
_geom_hbond_atom_site_label_H
_geom_hbond_atom_site_label_A
_geom_hbond_distance_DH
_geom_hbond_distance_HA
_geom_hbond_distance_DA
_geom_hbond_angle_DHA
_geom_hbond_site_symmetry_A
_geom_hbond_publ_flag
N1 H1 N3 0.86 1.93 2.602(7) 133.7 . yes
N4 H4 O5 0.86 1.94 2.787(7) 166.4 2_646 yes
N9 H9 O20 0.86 2.04 2.869(8) 160.8 3_666 yes
N10 H10 N8 0.86 1.93 2.607(8) 134.5 . yes
O20 H20 N6 0.82 2.04 2.808(9) 156.9 . yes

loop_
_smtbx_masks_void_nr
_smtbx_masks_void_average_x
_smtbx_masks_void_average_y
_smtbx_masks_void_average_z
_smtbx_masks_void_volume
_smtbx_masks_void_count_electrons
_smtbx_masks_void_content
1 0.148 0.051 0.521 30.5 0.0 ?
2 -0.148 0.949 0.479 30.5 0.0 ?
3 0.134 0.376 0.405 14.6 3.3 ?
4 0.352 0.551 0.979 30.5 0.0 ?
5 0.366 0.876 0.095 14.6 3.3 ?
6 0.648 0.449 0.021 30.5 0.0 ?
7 0.634 0.124 0.905 14.6 3.3 ?
8 0.866 0.624 0.595 14.6 3.3 ?
